data_4083368
loop_
_publ_author_name
'Bentivegna, BriAnne'
'Mariani, Christine I.'
'Smith, Jason R.'
'Ma, Shuhua'
'Rheingold, Arnold L.'
'Brunker, Tim J.'

_publ_section_title
;
 Formation, Stability, and Structures of Borenium and Boronium Cations
 Derived from Pentamethylazaferrocene--Boranes by Hydride or Chloride
 Abstraction Reactions
;
_journal_issue 11
_journal_name_full Organometallics
_journal_page_first 2820
_journal_paper_doi 10.1021/om500348u
_journal_volume 33
_journal_year 2014
_chemical_formula_sum 'C14 H18 Al B Cl6 Fe N'
_chemical_formula_weight 506.63
_chemical_name_systematic
; 
 ? 
;
_space_group_IT_number 62
_symmetry_cell_setting orthorhombic
_symmetry_space_group_name_Hall '-P 2ac 2n'
_symmetry_space_group_name_H-M 'P n m a'
_atom_sites_solution_hydrogens geom
_atom_sites_solution_primary direct
_atom_sites_solution_secondary difmap
_audit_creation_method SHELXL-97
_cell_angle_alpha 90.00
_cell_angle_beta 90.00
_cell_angle_gamma 90.00
_cell_formula_units_Z 8
_cell_length_a 28.3175(13)
_cell_length_b 11.8369(6)
_cell_length_c 12.9987(6)
_cell_measurement_reflns_used 9868
_cell_measurement_temperature 200(2)
_cell_measurement_theta_max 26.39
_cell_measurement_theta_min 2.67
_cell_volume 4357.1(4)
_computing_cell_refinement 'Bruker SAINT'
_computing_data_collection 'Bruker APEX2'
_computing_data_reduction 'Bruker SAINT'
_computing_molecular_graphics 'Bruker SHELXTL'
_computing_publication_material 'Bruker SHELXTL'
_computing_structure_refinement 'SHELXL-97 (Sheldrick, 1997)'
_computing_structure_solution 'SHELXS-97 (Sheldrick, 1990)'
_diffrn_ambient_temperature 200(2)
_diffrn_measured_fraction_theta_full 1.000
_diffrn_measured_fraction_theta_max 0.999
_diffrn_measurement_device_type 'Bruker APEX-II CCD'
_diffrn_measurement_method '\f and \w scans'
_diffrn_radiation_monochromator graphite
_diffrn_radiation_source 'fine-focus sealed tube'
_diffrn_radiation_type MoK\a
_diffrn_radiation_wavelength 0.71073
_diffrn_reflns_av_R_equivalents 0.0290
_diffrn_reflns_av_sigmaI/netI 0.0178
_diffrn_reflns_limit_h_max 35
_diffrn_reflns_limit_h_min -35
_diffrn_reflns_limit_k_max 14
_diffrn_reflns_limit_k_min -14
_diffrn_reflns_limit_l_max 16
_diffrn_reflns_limit_l_min -16
_diffrn_reflns_number 37693
_diffrn_reflns_theta_full 25.00
_diffrn_reflns_theta_max 26.41
_diffrn_reflns_theta_min 1.44
_exptl_absorpt_coefficient_mu 1.466
_exptl_absorpt_correction_T_max 0.812
_exptl_absorpt_correction_T_min 0.716
_exptl_absorpt_correction_type multi-scan
_exptl_absorpt_process_details SADABS
_exptl_crystal_colour orange
_exptl_crystal_density_diffrn 1.545
_exptl_crystal_density_method 'not measured'
_exptl_crystal_description block
_exptl_crystal_F_000 2040
_exptl_crystal_size_max 0.24
_exptl_crystal_size_mid 0.20
_exptl_crystal_size_min 0.14
_refine_diff_density_max 1.402
_refine_diff_density_min -0.823
_refine_diff_density_rms 0.092
_refine_ls_extinction_method none
_refine_ls_goodness_of_fit_ref 1.042
_refine_ls_hydrogen_treatment constr
_refine_ls_matrix_type full
_refine_ls_number_parameters 248
_refine_ls_number_reflns 4691
_refine_ls_number_restraints 0
_refine_ls_restrained_S_all 1.042
_refine_ls_R_factor_all 0.0660
_refine_ls_R_factor_gt 0.0549
_refine_ls_shift/su_max 0.001
_refine_ls_shift/su_mean 0.000
_refine_ls_structure_factor_coef Fsqd
_refine_ls_weighting_details 'calc w=1/[\s^2^(Fo^2^)+(0.0800P)^2^+9.0000P] where P=(Fo^2^+2Fc^2^)/3'
_refine_ls_weighting_scheme calc
_refine_ls_wR_factor_gt 0.1507
_refine_ls_wR_factor_ref 0.1601
_reflns_number_gt 3930
_reflns_number_total 4691
_reflns_threshold_expression >2sigma(I)
_cod_data_source_file om500348u_si_002.cif
_cod_data_source_block towson23
_cod_depositor_comments
;
The following automatic conversions were performed:

'_symmetry_cell_setting' value 'Orthorhombic' changed to
'orthorhombic' according to
/usr/data/users/saulius/crontab/automatic-downloads/rss-feeds/ACS/lib/dictionaries/cif_core.dic
dictionary named 'cif_core.dic' version 2.4.2 from 2011-04-26.

Automatic conversion script
Id: cif_fix_values 2281 2013-09-26 08:29:07Z andrius 

 Adding full bibliography for 4083363--4083368.cif.
;
_cod_original_sg_symbol_H-M Pnma
_cod_database_code 4083368

loop_
_symmetry_equiv_pos_as_xyz
'x, y, z'
'x+1/2, -y+1/2, -z+1/2'
'-x, y+1/2, -z'
'-x+1/2, -y, z+1/2'
'-x, -y, -z'
'-x-1/2, y-1/2, z-1/2'
'x, -y-1/2, z'
'x-1/2, y, -z-1/2'

loop_
_atom_site_label
_atom_site_type_symbol
_atom_site_fract_x
_atom_site_fract_y
_atom_site_fract_z
_atom_site_U_iso_or_equiv
_atom_site_adp_type
_atom_site_occupancy
_atom_site_symmetry_multiplicity
_atom_site_calc_flag
_atom_site_refinement_flags
Fe1 Fe 0.50031(2) 0.2500 0.23122(5) 0.0393(2) Uani 1 2 d S
Fe2 Fe 0.26103(2) 0.7500 0.25207(4) 0.02558(18) Uani 1 2 d S
Al1 Al 0.28974(5) 0.2500 0.20520(11) 0.0393(4) Uani 1 2 d S
Al2 Al 0.47072(6) 0.7500 0.21354(13) 0.0523(5) Uani 1 2 d S
Cl1 Cl 0.60462(17) 0.4287(5) 0.1097(3) 0.146(2) Uani 0.50 1 d P
Cl1' Cl 0.61956(12) 0.3218(6) 0.0956(3) 0.140(2) Uani 0.50 1 d P
Cl2 Cl 0.14924(5) 0.87692(17) 0.11831(10) 0.0979(6) Uani 1 1 d .
Cl2A Cl 0.29428(6) 0.2500 0.36833(10) 0.0522(4) Uani 1 2 d S
Cl3 Cl 0.32597(6) 0.39431(10) 0.14740(9) 0.0735(4) Uani 1 1 d .
Cl1A Cl 0.21947(7) 0.2500 0.15848(18) 0.188(2) Uani 1 2 d S
Cl6 Cl 0.43477(6) 0.89267(13) 0.15060(11) 0.0812(4) Uani 1 1 d .
Cl5 Cl 0.46393(7) 0.7500 0.37576(12) 0.0763(6) Uani 1 2 d S
Cl4 Cl 0.54131(7) 0.7500 0.16906(17) 0.1182(11) Uani 1 2 d S
N1 N 0.53253(19) 0.2500 0.0947(4) 0.096(3) Uani 1 2 d S
N2 N 0.23003(15) 0.7500 0.1144(3) 0.0369(9) Uani 1 2 d S
C1 C 0.42574(15) 0.1165(4) 0.3683(3) 0.0566(11) Uani 1 1 d .
H1A H 0.4184 0.1012 0.4407 0.085 Uiso 1 1 calc R
H1B H 0.4317 0.0451 0.3325 0.085 Uiso 1 1 calc R
H1C H 0.3989 0.1551 0.3360 0.085 Uiso 1 1 calc R
C2 C 0.46869(13) 0.1901(4) 0.3617(2) 0.0425(9) Uani 1 1 d .
C3 C 0.51645(14) 0.1532(4) 0.3582(3) 0.0536(11) Uani 1 1 d .
C4 C 0.54539(19) 0.2500 0.3563(4) 0.0590(18) Uani 1 2 d S
C5 C 0.5989(2) 0.2500 0.3608(6) 0.099(3) Uani 1 2 d S
H5A H 0.6091 0.2500 0.4328 0.148 Uiso 1 2 calc SR
H5B H 0.6110 0.3176 0.3263 0.148 Uiso 0.50 1 calc PR
H5C H 0.6110 0.1824 0.3263 0.148 Uiso 0.00 1 calc PR
C6 C 0.5324(2) 0.0317(5) 0.3610(4) 0.091(2) Uani 1 1 d .
H6A H 0.5375 0.0086 0.4325 0.136 Uiso 1 1 calc R
H6B H 0.5620 0.0239 0.3225 0.136 Uiso 1 1 calc R
H6C H 0.5082 -0.0163 0.3298 0.136 Uiso 1 1 calc R
C7 C 0.5030(2) 0.1556(6) 0.1033(3) 0.0762(17) Uani 1 1 d .
H7A H 0.5134 0.0750 0.0996 0.091 Uiso 1 1 calc R
C8A C 0.45732(15) 0.1923(4) 0.1127(3) 0.0551(11) Uani 1 1 d .
H8A H 0.4289 0.1429 0.1208 0.066 Uiso 1 1 calc R
C8 C 0.16092(17) 0.7500 0.3779(4) 0.0455(13) Uani 1 2 d S
H8B H 0.1499 0.7500 0.4494 0.068 Uiso 1 2 calc SR
H8C H 0.1491 0.6824 0.3428 0.068 Uiso 0.50 1 calc PR
H8A H 0.1491 0.8176 0.3428 0.068 Uiso 0.00 1 calc PR
C10 C 0.21387(17) 0.7500 0.3759(3) 0.0329(10) Uani 1 2 d S
C11 C 0.24323(12) 0.8476(3) 0.3778(2) 0.0330(7) Uani 1 1 d .
C12 C 0.29123(12) 0.8106(3) 0.3836(2) 0.0337(7) Uani 1 1 d .
C13 C 0.33354(14) 0.8859(4) 0.3914(3) 0.0523(10) Uani 1 1 d .
H13A H 0.3404 0.9013 0.4640 0.078 Uiso 1 1 calc R
H13B H 0.3272 0.9572 0.3556 0.078 Uiso 1 1 calc R
H13C H 0.3608 0.8486 0.3597 0.078 Uiso 1 1 calc R
C14 C 0.22678(16) 0.9672(3) 0.3788(3) 0.0501(10) Uani 1 1 d .
H14A H 0.2211 0.9911 0.4499 0.075 Uiso 1 1 calc R
H14B H 0.1974 0.9736 0.3392 0.075 Uiso 1 1 calc R
H14C H 0.2510 1.0156 0.3479 0.075 Uiso 1 1 calc R
C15 C 0.25902(14) 0.6537(3) 0.1246(2) 0.0400(8) Uani 1 1 d .
H15A H 0.2484 0.5732 0.1207 0.048 Uiso 1 1 calc R
C16 C 0.30521(13) 0.8092(3) 0.1353(3) 0.0423(9) Uani 1 1 d .
H16A H 0.3335 0.8586 0.1450 0.051 Uiso 1 1 calc R
B1 B 0.5831(4) 0.2898(8) 0.0999(8) 0.059(3) Uiso 0.50 1 d P
B2 B 0.1790(2) 0.7500 0.1179(5) 0.058(2) Uani 1 2 d S

loop_
_atom_site_aniso_label
_atom_site_aniso_U_11
_atom_site_aniso_U_22
_atom_site_aniso_U_33
_atom_site_aniso_U_23
_atom_site_aniso_U_13
_atom_site_aniso_U_12
Fe1 0.0241(3) 0.0718(6) 0.0219(3) 0.000 0.0001(3) 0.000
Fe2 0.0275(3) 0.0290(3) 0.0202(3) 0.000 -0.0008(2) 0.000
Al1 0.0333(8) 0.0572(10) 0.0275(7) 0.000 -0.0043(6) 0.000
Al2 0.0448(9) 0.0765(13) 0.0355(9) 0.000 0.0046(7) 0.000
Cl1 0.119(4) 0.244(6) 0.074(2) -0.017(3) 0.010(2) -0.131(4)
Cl1' 0.0581(16) 0.300(8) 0.0612(18) 0.010(3) 0.0073(13) -0.077(3)
Cl2 0.0677(8) 0.1675(17) 0.0584(7) 0.0169(9) -0.0060(6) 0.0611(10)
Cl2A 0.0681(9) 0.0611(9) 0.0274(6) 0.000 -0.0040(6) 0.000
Cl3 0.1248(12) 0.0413(6) 0.0545(6) 0.0073(5) 0.0133(7) -0.0033(6)
Cl1A 0.0308(9) 0.473(7) 0.0607(13) 0.000 -0.0131(9) 0.000
Cl6 0.0950(10) 0.0824(10) 0.0662(8) -0.0017(7) -0.0144(7) 0.0136(8)
Cl5 0.0796(12) 0.1135(16) 0.0359(8) 0.000 0.0078(8) 0.000
Cl4 0.0398(9) 0.248(3) 0.0664(12) 0.000 0.0122(9) 0.000
N1 0.032(3) 0.232(10) 0.025(3) 0.000 0.005(2) 0.000
N2 0.039(2) 0.049(3) 0.0220(18) 0.000 -0.0048(16) 0.000
C1 0.053(2) 0.071(3) 0.045(2) 0.009(2) 0.0061(19) -0.013(2)
C2 0.0381(18) 0.068(2) 0.0218(15) 0.0060(15) 0.0012(14) 0.0037(17)
C3 0.044(2) 0.090(3) 0.0274(17) 0.006(2) -0.0035(16) 0.016(2)
C4 0.029(3) 0.122(6) 0.026(3) 0.000 -0.004(2) 0.000
C5 0.031(3) 0.217(11) 0.049(4) 0.000 -0.014(3) 0.000
C6 0.096(4) 0.109(5) 0.067(3) 0.019(3) -0.004(3) 0.050(4)
C7 0.090(4) 0.110(5) 0.029(2) -0.017(3) -0.009(2) 0.044(3)
C8A 0.050(2) 0.087(3) 0.0281(18) -0.0037(18) -0.0051(17) -0.011(2)
C8 0.030(3) 0.072(4) 0.035(3) 0.000 0.004(2) 0.000
C10 0.036(2) 0.041(3) 0.022(2) 0.000 0.0018(18) 0.000
C11 0.0409(17) 0.0365(19) 0.0217(14) -0.0040(13) -0.0008(13) 0.0008(15)
C12 0.0372(17) 0.0410(19) 0.0228(15) -0.0030(14) -0.0039(13) -0.0039(15)
C13 0.046(2) 0.064(3) 0.047(2) -0.009(2) -0.0083(18) -0.014(2)
C14 0.064(3) 0.038(2) 0.049(2) -0.0102(17) 0.0047(19) 0.0078(19)
C15 0.054(2) 0.039(2) 0.0270(16) -0.0048(14) 0.0020(15) 0.0003(17)
C16 0.0426(19) 0.054(2) 0.0299(17) 0.0022(16) 0.0085(15) -0.0117(17)
B2 0.044(4) 0.107(6) 0.024(3) 0.000 -0.008(3) 0.000

loop_
_atom_type_symbol
_atom_type_description
_atom_type_scat_dispersion_real
_atom_type_scat_dispersion_imag
_atom_type_scat_source
C C 0.0033 0.0016 'International Tables Vol C Tables 4.2.6.8 and 6.1.1.4'
H H 0.0000 0.0000 'International Tables Vol C Tables 4.2.6.8 and 6.1.1.4'
N N 0.0061 0.0033 'International Tables Vol C Tables 4.2.6.8 and 6.1.1.4'
B B 0.0013 0.0007 'International Tables Vol C Tables 4.2.6.8 and 6.1.1.4'
Al Al 0.0645 0.0514 'International Tables Vol C Tables 4.2.6.8 and 6.1.1.4'
Cl Cl 0.1484 0.1585 'International Tables Vol C Tables 4.2.6.8 and 6.1.1.4'
Fe Fe 0.3463 0.8444 'International Tables Vol C Tables 4.2.6.8 and 6.1.1.4'

loop_
_geom_angle_atom_site_label_1
_geom_angle_atom_site_label_2
_geom_angle_atom_site_label_3
_geom_angle
_geom_angle_site_symmetry_1
_geom_angle_site_symmetry_3
N1 Fe1 C7 40.9(2) . 7_565
N1 Fe1 C7 40.9(2) . .
C7 Fe1 C7 67.7(4) 7_565 .
N1 Fe1 C2 159.70(12) . .
C7 Fe1 C2 153.9(2) 7_565 .
C7 Fe1 C2 120.8(2) . .
N1 Fe1 C2 159.70(12) . 7_565
C7 Fe1 C2 120.8(2) 7_565 7_565
C7 Fe1 C2 153.9(2) . 7_565
C2 Fe1 C2 40.6(2) . 7_565
N1 Fe1 C3 127.65(16) . 7_565
C7 Fe1 C3 110.2(2) 7_565 7_565
C7 Fe1 C3 164.9(2) . 7_565
C2 Fe1 C3 68.02(16) . 7_565
C2 Fe1 C3 40.53(15) 7_565 7_565
N1 Fe1 C3 127.65(16) . .
C7 Fe1 C3 164.9(2) 7_565 .
C7 Fe1 C3 110.2(2) . .
C2 Fe1 C3 40.53(15) . .
C2 Fe1 C3 68.02(16) 7_565 .
C3 Fe1 C3 67.6(3) 7_565 .
N1 Fe1 C4 114.7(2) . .
C7 Fe1 C4 128.95(18) 7_565 .
C7 Fe1 C4 128.95(18) . .
C2 Fe1 C4 67.54(18) . .
C2 Fe1 C4 67.54(18) 7_565 .
C3 Fe1 C4 39.92(15) 7_565 .
C3 Fe1 C4 39.92(15) . .
N1 Fe1 C8A 66.97(19) . .
C7 Fe1 C8A 65.86(19) 7_565 .
C7 Fe1 C8A 39.17(19) . .
C2 Fe1 C8A 104.14(16) . .
C2 Fe1 C8A 118.18(16) 7_565 .
C3 Fe1 C8A 154.98(18) 7_565 .
C3 Fe1 C8A 122.72(19) . .
C4 Fe1 C8A 160.81(13) . .
N1 Fe1 C8A 66.97(19) . 7_565
C7 Fe1 C8A 39.18(19) 7_565 7_565
C7 Fe1 C8A 65.86(19) . 7_565
C2 Fe1 C8A 118.18(16) . 7_565
C2 Fe1 C8A 104.13(16) 7_565 7_565
C3 Fe1 C8A 122.72(19) 7_565 7_565
C3 Fe1 C8A 154.98(18) . 7_565
C4 Fe1 C8A 160.81(13) . 7_565
C8A Fe1 C8A 38.4(3) . 7_565
N2 Fe2 C15 41.25(12) . 7_575
N2 Fe2 C15 41.25(12) . .
C15 Fe2 C15 69.0(2) 7_575 .
N2 Fe2 C12 159.42(10) . 7_575
C15 Fe2 C12 154.23(15) 7_575 7_575
C15 Fe2 C12 120.15(15) . 7_575
N2 Fe2 C12 159.43(10) . .
C15 Fe2 C12 120.15(15) 7_575 .
C15 Fe2 C12 154.22(15) . .
C12 Fe2 C12 41.1(2) 7_575 .
N2 Fe2 C11 127.11(13) . .
C15 Fe2 C11 109.14(14) 7_575 .
C15 Fe2 C11 164.22(15) . .
C12 Fe2 C11 68.66(14) 7_575 .
C12 Fe2 C11 40.77(13) . .
N2 Fe2 C11 127.10(13) . 7_575
C15 Fe2 C11 164.21(15) 7_575 7_575
C15 Fe2 C11 109.14(14) . 7_575
C12 Fe2 C11 40.77(13) 7_575 7_575
C12 Fe2 C11 68.66(14) . 7_575
C11 Fe2 C11 68.09(19) . 7_575
N2 Fe2 C16 67.11(16) . 7_575
C15 Fe2 C16 66.96(15) 7_575 7_575
C15 Fe2 C16 39.47(15) . 7_575
C12 Fe2 C16 103.88(14) 7_575 7_575
C12 Fe2 C16 118.41(15) . 7_575
C11 Fe2 C16 155.49(15) . 7_575
C11 Fe2 C16 122.27(15) 7_575 7_575
N2 Fe2 C16 67.12(16) . .
C15 Fe2 C16 39.47(15) 7_575 .
C15 Fe2 C16 66.96(15) . .
C12 Fe2 C16 118.41(15) 7_575 .
C12 Fe2 C16 103.87(14) . .
C11 Fe2 C16 122.27(15) . .
C11 Fe2 C16 155.49(15) 7_575 .
C16 Fe2 C16 39.2(2) 7_575 .
N2 Fe2 C10 114.18(18) . .
C15 Fe2 C10 128.00(14) 7_575 .
C15 Fe2 C10 128.00(14) . .
C12 Fe2 C10 67.86(15) 7_575 .
C12 Fe2 C10 67.86(15) . .
C11 Fe2 C10 40.07(12) . .
C11 Fe2 C10 40.06(12) 7_575 .
C16 Fe2 C10 160.38(11) 7_575 .
C16 Fe2 C10 160.38(11) . .
Cl1A Al1 Cl2A 110.44(11) . .
Cl1A Al1 Cl3 110.96(7) . 7_565
Cl2A Al1 Cl3 108.85(6) . 7_565
Cl1A Al1 Cl3 110.96(7) . .
Cl2A Al1 Cl3 108.85(6) . .
Cl3 Al1 Cl3 106.67(10) 7_565 .
Cl4 Al2 Cl5 111.35(12) . .
Cl4 Al2 Cl6 110.59(8) . .
Cl5 Al2 Cl6 109.77(7) . .
Cl4 Al2 Cl6 110.59(8) . 7_575
Cl5 Al2 Cl6 109.77(7) . 7_575
Cl6 Al2 Cl6 104.56(11) . 7_575
Cl1' Cl1 B1 38.8(4) . .
B1 Cl1' Cl1 91.2(7) . .
B1 Cl1' B1 31.8(7) . 7_565
Cl1 Cl1' B1 122.8(5) . 7_565
B1 Cl1' Cl1' 69.9(6) . 7_565
Cl1 Cl1' Cl1' 160.0(2) . 7_565
B1 Cl1' Cl1' 38.0(4) 7_565 7_565
C7 N1 C7 106.0(5) 7_565 .
C7 N1 B1 108.3(5) 7_565 .
C7 N1 B1 144.3(5) . .
C7 N1 B1 144.3(5) 7_565 7_565
C7 N1 B1 108.3(5) . 7_565
B1 N1 B1 36.4(8) . 7_565
C7 N1 Fe1 69.9(3) 7_565 .
C7 N1 Fe1 69.9(3) . .
B1 N1 Fe1 113.2(5) . .
B1 N1 Fe1 113.2(5) 7_565 .
C15 N2 C15 107.8(4) 7_575 .
C15 N2 B2 125.3(2) 7_575 .
C15 N2 B2 125.3(2) . .
C15 N2 Fe2 70.1(2) 7_575 .
C15 N2 Fe2 70.1(2) . .
B2 N2 Fe2 114.3(3) . .
C2 C2 C3 107.9(3) 7_565 .
C2 C2 C1 125.5(2) 7_565 .
C3 C2 C1 126.5(4) . .
C2 C2 Fe1 69.71(12) 7_565 .
C3 C2 Fe1 70.3(2) . .
C1 C2 Fe1 127.2(3) . .
C4 C3 C2 107.7(4) . .
C4 C3 C6 127.0(4) . .
C2 C3 C6 125.3(5) . .
C4 C3 Fe1 70.3(3) . .
C2 C3 Fe1 69.1(2) . .
C6 C3 Fe1 128.1(3) . .
C3 C4 C3 108.8(5) . 7_565
C3 C4 C5 125.5(2) . .
C3 C4 C5 125.5(2) 7_565 .
C3 C4 Fe1 69.8(3) . .
C3 C4 Fe1 69.8(3) 7_565 .
C5 C4 Fe1 130.3(4) . .
C8A C7 N1 108.6(5) . .
C8A C7 Fe1 73.3(3) . .
N1 C7 Fe1 69.2(3) . .
C8A C8A C7 108.4(4) 7_565 .
C8A C8A Fe1 70.81(13) 7_565 .
C7 C8A Fe1 67.5(3) . .
C11 C10 C11 108.5(4) 7_575 .
C11 C10 C8 125.7(2) 7_575 .
C11 C10 C8 125.7(2) . .
C11 C10 Fe2 68.9(2) 7_575 .
C11 C10 Fe2 68.9(2) . .
C8 C10 Fe2 130.7(3) . .
C10 C11 C12 107.9(3) . .
C10 C11 C14 126.1(3) . .
C12 C11 C14 126.0(3) . .
C10 C11 Fe2 71.0(2) . .
C12 C11 Fe2 68.77(18) . .
C14 C11 Fe2 127.9(3) . .
C11 C12 C12 107.8(2) . 7_575
C11 C12 C13 125.6(3) . .
C12 C12 C13 126.6(2) 7_575 .
C11 C12 Fe2 70.46(18) . .
C12 C12 Fe2 69.43(10) 7_575 .
C13 C12 Fe2 127.0(3) . .
C16 C15 N2 107.6(3) 7_575 .
C16 C15 Fe2 73.2(2) 7_575 .
N2 C15 Fe2 68.7(2) . .
C15 C16 C16 108.4(2) 7_575 7_575
C15 C16 Fe2 67.3(2) 7_575 .
C16 C16 Fe2 70.37(11) 7_575 .
B1 B1 Cl1' 110.1(6) 7_565 .
B1 B1 N1 71.8(4) 7_565 .
Cl1' B1 N1 174.3(10) . .
B1 B1 Cl1' 38.0(4) 7_565 7_565
Cl1' B1 Cl1' 72.1(8) . 7_565
N1 B1 Cl1' 109.7(6) . 7_565
B1 B1 Cl1 159.3(4) 7_565 .
Cl1' B1 Cl1 50.0(5) . .
N1 B1 Cl1 128.6(7) . .
Cl1' B1 Cl1 121.7(7) 7_565 .
N2 B2 Cl2 119.3(2) . .
N2 B2 Cl2 119.3(2) . 7_575
Cl2 B2 Cl2 121.4(4) . 7_575

loop_
_geom_bond_atom_site_label_1
_geom_bond_atom_site_label_2
_geom_bond_distance
_geom_bond_site_symmetry_2
Fe1 N1 1.995(5) .
Fe1 C7 2.005(5) 7_565
Fe1 C7 2.005(5) .
Fe1 C2 2.045(3) .
Fe1 C2 2.045(3) 7_565
Fe1 C3 2.060(4) 7_565
Fe1 C3 2.060(4) .
Fe1 C4 2.067(5) .
Fe1 C8A 2.079(4) .
Fe1 C8A 2.079(4) 7_565
Fe2 N2 1.994(4) .
Fe2 C15 2.012(3) 7_575
Fe2 C15 2.012(3) .
Fe2 C12 2.042(3) 7_575
Fe2 C12 2.042(3) .
Fe2 C11 2.064(3) .
Fe2 C11 2.064(3) 7_575
Fe2 C16 2.088(3) 7_575
Fe2 C16 2.088(3) .
Fe2 C10 2.091(5) .
Al1 Cl1A 2.080(2) .
Al1 Cl2A 2.1243(19) .
Al1 Cl3 2.1296(15) 7_565
Al1 Cl3 2.1296(15) .
Al2 Cl4 2.081(3) .
Al2 Cl5 2.117(2) .
Al2 Cl6 2.1350(18) .
Al2 Cl6 2.1350(18) 7_575
Cl1 Cl1' 1.347(8) .
Cl1 B1 1.758(11) .
Cl1' B1 1.101(11) .
Cl1' B1 1.677(11) 7_565
Cl1' Cl1' 1.699(13) 7_565
Cl2 B2 1.723(4) .
N1 C7 1.399(7) 7_565
N1 C7 1.399(7) .
N1 B1 1.509(12) .
N1 B1 1.509(12) 7_565
N2 C15 1.411(4) 7_575
N2 C15 1.411(4) .
N2 B2 1.445(8) .
C1 C2 1.499(6) .
C2 C2 1.418(8) 7_565
C2 C3 1.422(5) .
C3 C4 1.409(6) .
C3 C6 1.508(7) .
C4 C3 1.409(6) 7_565
C4 C5 1.515(8) .
C7 C8A 1.371(6) .
C8A C8A 1.367(10) 7_565
C8 C10 1.500(7) .
C10 C11 1.424(5) 7_575
C10 C11 1.424(5) .
C11 C12 1.430(5) .
C11 C14 1.490(5) .
C12 C12 1.435(7) 7_575
C12 C13 1.497(5) .
C15 C16 1.386(5) 7_575
C16 C15 1.386(5) 7_575
C16 C16 1.403(8) 7_575
B1 B1 0.94(2) 7_565
B1 Cl1' 1.677(11) 7_565
B2 Cl2 1.723(4) 7_575
